data_7158247
loop_
_publ_author_name
'Hoshi, Keita'
'Yasuda, Masashi'
'Nakamura, Takumi'
'Yoshida, Yasushi'
'Ueta, Shoko'
'Minagawa, Keiji'
'Kawamura, Yasuhiko'
'Imada, Yasushi'
'Yagishita, Fumitoshi'

_publ_section_title
;
 Unexpected formation of poly-functionalized fulvenes by the reaction of a
 tetraaryl[5]cumulene with iodine.
;
_journal_issue 35
_journal_name_full 'Organic &amp; biomolecular chemistry'
_journal_page_first 7594
_journal_page_last 7597
_journal_paper_doi 10.1039/d1ob01270c
_journal_volume 19
_journal_year 2021
_chemical_absolute_configuration unk
_chemical_formula_sum 'C34 H28 O4'
_chemical_formula_weight 500.56
_space_group_crystal_system monoclinic
_space_group_IT_number 4
_space_group_name_Hall 'P 2yb'
_space_group_name_H-M_alt 'P 1 21 1'
_atom_sites_solution_hydrogens geom
_atom_sites_solution_primary direct
_atom_sites_solution_secondary difmap
_audit_update_record
;
2021-06-10 deposited with the CCDC.	2021-08-16 downloaded from the CCDC.
;
_cell_angle_alpha 90
_cell_angle_beta 101.62(3)
_cell_angle_gamma 90
_cell_formula_units_Z 2
_cell_length_a 10.913(4)
_cell_length_b 7.442(3)
_cell_length_c 16.072(5)
_cell_measurement_reflns_used 384
_cell_measurement_temperature 173(2)
_cell_measurement_theta_max 50.3131
_cell_measurement_theta_min 4.1358
_cell_volume 1278.5(8)
_computing_cell_refinement 'SAINT V8.34A (Bruker AXS Inc., 2013)'
_computing_data_collection 'APEX2 (Bruker AXS, 2006)'
_computing_data_reduction 'SAINT V8.34A (Bruker AXS Inc., 2013)'
_computing_molecular_graphics 'XSHEL (Bruker AXS,2002)'
_computing_publication_material 'XCIF (Bruker AXS, 2001)'
_computing_structure_refinement 'SHELXL-2014/7 (Sheldrick, 2014)'
_computing_structure_solution 'SHELXS-97 (Sheldrick, 1997)'
_diffrn_ambient_temperature 173(2)
_diffrn_detector_area_resol_mean 8.3333
_diffrn_measured_fraction_theta_full 0.951
_diffrn_measured_fraction_theta_max 0.951
_diffrn_measurement_device_type 'Bruker APEXII Ultra CCD area detector'
_diffrn_measurement_method 'Phi and Omega scans'
_diffrn_radiation_monochromator 'Bruker Helios multilayer confocal mirror'
_diffrn_radiation_type CuK\a
_diffrn_radiation_wavelength 1.54178
_diffrn_reflns_av_R_equivalents 0.1406
_diffrn_reflns_av_unetI/netI 0.2838
_diffrn_reflns_limit_h_max 10
_diffrn_reflns_limit_h_min -12
_diffrn_reflns_limit_k_max 8
_diffrn_reflns_limit_k_min -7
_diffrn_reflns_limit_l_max 19
_diffrn_reflns_limit_l_min -13
_diffrn_reflns_number 5392
_diffrn_reflns_theta_full 66.605
_diffrn_reflns_theta_max 66.605
_diffrn_reflns_theta_min 2.807
_diffrn_source 'Bruker TXS fine-focus rotating anode'
_exptl_absorpt_coefficient_mu 0.671
_exptl_absorpt_correction_T_max 0.99
_exptl_absorpt_correction_T_min 0.62
_exptl_absorpt_correction_type empirical
_exptl_absorpt_process_details 'SADABS (Sheldrick 1996)'
_exptl_crystal_colour red
_exptl_crystal_density_diffrn 1.300
_exptl_crystal_density_method 'not measured'
_exptl_crystal_description plate
_exptl_crystal_F_000 528
_exptl_crystal_size_max 0.200
_exptl_crystal_size_mid 0.050
_exptl_crystal_size_min 0.010
_refine_diff_density_max 0.269
_refine_diff_density_min -0.509
_refine_ls_abs_structure_details
;
Flack x determined using 194 quotients [(I+)-(I-)]/[(I+)+(I-)]
(Parsons, Flack and Wagner, Acta Cryst. B69 (2013) 249-259).
;
_refine_ls_abs_structure_Flack -0.3(10)
_refine_ls_extinction_method none
_refine_ls_goodness_of_fit_ref 0.933
_refine_ls_hydrogen_treatment constr
_refine_ls_matrix_type full
_refine_ls_number_parameters 299
_refine_ls_number_reflns 3532
_refine_ls_number_restraints 493
_refine_ls_restrained_S_all 0.892
_refine_ls_R_factor_all 0.2178
_refine_ls_R_factor_gt 0.1184
_refine_ls_shift/su_max 0.000
_refine_ls_shift/su_mean 0.000
_refine_ls_structure_factor_coef Fsqd
_refine_ls_weighting_details 'w=1/[\s^2^(Fo^2^)+(0.1000P)^2^+1.1678P] where P=(Fo^2^+2Fc^2^)/3'
_refine_ls_weighting_scheme calc
_refine_ls_wR_factor_gt 0.2748
_refine_ls_wR_factor_ref 0.3523
_reflns_number_gt 1420
_reflns_number_total 3532
_reflns_threshold_expression 'I > 2\s(I)'
_cod_data_source_file d1ob01270c2.cif
_cod_data_source_block I
_cod_depositor_comments 'Adding full bibliography for 7158245--7158249.cif.'
_cod_database_code 7158247

loop_
_space_group_symop_operation_xyz
'x, y, z'
'-x, y+1/2, -z'

loop_
_atom_site_type_symbol
_atom_site_label
_atom_site_fract_x
_atom_site_fract_y
_atom_site_fract_z
_atom_site_U_iso_or_equiv
_atom_site_adp_type
_atom_site_calc_flag
_atom_site_refinement_flags_adp
_atom_site_refinement_flags_occupancy
_atom_site_refinement_flags_posn
_atom_site_occupancy
_atom_site_disorder_assembly
_atom_site_disorder_group
C C22 0.4739(5) 0.4856(17) 0.8527(2) 0.046(2) Uani d U . DG 1 . .
C C23 0.5890(6) 0.4029(16) 0.8558(4) 0.046(2) Uani d U . G 1 . .
H H23 0.6072 0.3477 0.8064 0.056 Uiso calc U . R 1 . .
C C24 0.6775(5) 0.4011(17) 0.9313(5) 0.049(2) Uani d U . G 1 . .
H H24 0.7561 0.3446 0.9335 0.059 Uiso calc U . R 1 . .
C C25 0.6509(7) 0.4820(18) 1.0036(3) 0.049(2) Uani d U . G 1 . .
C C26 0.5358(8) 0.5646(17) 1.0004(3) 0.049(2) Uani d U . G 1 . .
H H26 0.5176 0.6199 1.0498 0.059 Uiso calc U . R 1 . .
C C27 0.4473(6) 0.5664(16) 0.9250(4) 0.047(2) Uani d U . G 1 . .
H H27 0.3687 0.6229 0.9228 0.056 Uiso calc U . R 1 . .
C C15 0.2440(3) 0.4992(19) 0.7718(5) 0.048(2) Uani d U . DG 1 . .
C C16 0.1931(6) 0.3960(17) 0.8284(4) 0.049(2) Uani d U . G 1 . .
H H16 0.2459 0.3231 0.8692 0.058 Uiso calc U . R 1 . .
C C17 0.0650(6) 0.3994(17) 0.8255(5) 0.051(2) Uani d U . G 1 . .
H H17 0.0302 0.3288 0.8643 0.061 Uiso calc U . R 1 . .
C C18 -0.0123(3) 0.5060(19) 0.7660(6) 0.050(2) Uani d U . G 1 . .
C C19 0.0386(6) 0.6092(17) 0.7093(5) 0.050(2) Uani d U . G 1 . .
H H19 -0.0142 0.6821 0.6686 0.06 Uiso calc U . R 1 . .
C C20 0.1668(6) 0.6058(17) 0.7122(5) 0.050(2) Uani d U . G 1 . .
H H20 0.2015 0.6764 0.6734 0.06 Uiso calc U . R 1 . .
C C2 0.9554(3) 0.4862(16) 0.4158(5) 0.047(2) Uani d U . G 1 . .
C C3 0.8773(6) 0.5781(16) 0.3506(4) 0.046(2) Uani d U . G 1 . .
H H3 0.9116 0.6373 0.3081 0.055 Uiso calc U . R 1 . .
C C4 0.7492(5) 0.5834(17) 0.3476(4) 0.046(2) Uani d U . G 1 . .
H H4 0.6958 0.6462 0.303 0.055 Uiso calc U . R 1 . .
C C5 0.6992(3) 0.497(2) 0.4097(5) 0.046(2) Uani d U . DG 1 . .
C C6 0.7773(6) 0.4049(18) 0.4749(4) 0.046(2) Uani d U . G 1 . .
H H6 0.743 0.3457 0.5174 0.056 Uiso calc U . R 1 . .
C C7 0.9054(5) 0.3996(16) 0.4779(4) 0.046(2) Uani d U . G 1 . .
H H7 0.9588 0.3368 0.5225 0.055 Uiso calc U . R 1 . .
C C8 0.4656(5) 0.5171(17) 0.3307(3) 0.049(2) Uani d U . DG 1 . .
C C9 0.4837(5) 0.4320(16) 0.2571(4) 0.048(2) Uani d U . G 1 . .
H H9 0.5624 0.3793 0.2552 0.058 Uiso calc U . R 1 . .
C C10 0.3868(7) 0.4241(17) 0.1864(4) 0.049(2) Uani d U . G 1 . .
H H10 0.3991 0.366 0.1361 0.059 Uiso calc U . R 1 . .
C C11 0.2717(6) 0.5012(19) 0.1892(4) 0.049(2) Uani d U . G 1 . .
C C12 0.2535(5) 0.5863(17) 0.2628(5) 0.047(2) Uani d U . G 1 . .
H H12 0.1749 0.639 0.2647 0.057 Uiso calc U . R 1 . .
C C13 0.3505(6) 0.5942(16) 0.3335(3) 0.047(2) Uani d U . G 1 . .
H H13 0.3381 0.6524 0.3838 0.056 Uiso calc U . R 1 . .
C C1 1.1662(14) 0.404(3) 0.4821(9) 0.057(4) Uani d U . . 1 . .
H H1A 1.1589 0.4583 0.5365 0.086 Uiso calc U . R 1 . .
H H1B 1.2521 0.4184 0.4736 0.086 Uiso calc U . R 1 . .
H H1C 1.1454 0.2764 0.4823 0.086 Uiso calc U . R 1 . .
C C14 0.1806(17) 0.392(3) 0.0513(10) 0.076(5) Uani d U . . 1 . .
H H14A 0.2552 0.43 0.0307 0.114 Uiso calc U . R 1 . .
H H14B 0.1063 0.4101 0.0064 0.114 Uiso calc U . R 1 . .
H H14C 0.188 0.265 0.0671 0.114 Uiso calc U . R 1 . .
C C21 -0.2227(15) 0.594(3) 0.7035(10) 0.063(4) Uani d U . . 1 . .
H H21A -0.1978 0.72 0.7003 0.095 Uiso calc U . R 1 . .
H H21B -0.3075 0.5884 0.715 0.095 Uiso calc U . R 1 . .
H H21C -0.2211 0.5342 0.6494 0.095 Uiso calc U . R 1 . .
C C28 0.8536(16) 0.413(3) 1.0883(11) 0.075(5) Uani d U . . 1 . .
H H28A 0.8484 0.2839 1.0763 0.113 Uiso calc U . R 1 . .
H H28B 0.9025 0.433 1.1458 0.113 Uiso calc U . R 1 . .
H H28C 0.8942 0.4737 1.047 0.113 Uiso calc U . R 1 . .
C C29 0.3809(2) 0.494(2) 0.7702(2) 0.048(3) Uani d U . D 1 . .
C C30 0.4192(6) 0.499(3) 0.6970(2) 0.048(2) Uani d U . D 1 . .
C C31 0.4546(5) 0.502(3) 0.62644(17) 0.048(2) Uani d U . D 1 . .
C C32 0.4905(5) 0.507(3) 0.55604(17) 0.049(2) Uani d U . D 1 . .
C C33 0.5273(6) 0.508(3) 0.4859(2) 0.049(2) Uani d U . D 1 . .
C C34 0.5624(2) 0.5075(17) 0.4114(2) 0.047(3) Uani d U . D 1 . .
O O1 0.1695(9) 0.497(2) 0.1234(6) 0.060(3) Uani d U . . 1 . .
O O2 -0.1369(9) 0.505(2) 0.7710(6) 0.056(3) Uani d U . . 1 . .
O O3 0.7317(10) 0.483(2) 1.0825(6) 0.063(3) Uani d U . . 1 . .
O O4 1.0798(8) 0.4945(19) 0.4130(5) 0.049(2) Uani d U . . 1 . .

loop_
_atom_site_aniso_label
_atom_site_aniso_U_11
_atom_site_aniso_U_22
_atom_site_aniso_U_33
_atom_site_aniso_U_12
_atom_site_aniso_U_13
_atom_site_aniso_U_23
C22 0.049(4) 0.056(5) 0.031(3) 0.000(4) 0.006(3) -0.003(4)
C23 0.049(4) 0.057(5) 0.033(4) 0.001(4) 0.007(3) -0.002(4)
C24 0.050(4) 0.059(5) 0.037(4) 0.002(4) 0.005(3) 0.000(4)
C25 0.051(4) 0.058(5) 0.035(4) -0.003(4) 0.005(4) -0.002(4)
C26 0.052(4) 0.060(5) 0.034(4) -0.003(4) 0.008(3) -0.002(4)
C27 0.049(4) 0.057(5) 0.033(4) -0.001(4) 0.006(3) -0.005(4)
C15 0.051(4) 0.057(5) 0.037(4) -0.001(4) 0.008(3) 0.003(4)
C16 0.053(4) 0.059(5) 0.034(4) -0.001(4) 0.007(4) 0.004(4)
C17 0.052(4) 0.059(5) 0.041(4) -0.002(4) 0.009(4) 0.003(4)
C18 0.050(4) 0.059(5) 0.041(4) 0.000(4) 0.009(3) 0.003(4)
C19 0.052(4) 0.057(5) 0.041(4) 0.000(4) 0.010(4) 0.004(4)
C20 0.053(4) 0.059(5) 0.040(4) 0.001(4) 0.013(4) 0.006(4)
C2 0.048(4) 0.053(5) 0.039(4) -0.002(4) 0.008(3) 0.002(4)
C3 0.050(4) 0.051(5) 0.037(4) 0.000(4) 0.010(4) 0.002(4)
C4 0.051(4) 0.052(5) 0.035(4) 0.002(4) 0.011(4) 0.001(4)
C5 0.050(4) 0.052(5) 0.037(4) 0.002(4) 0.011(3) 0.000(4)
C6 0.051(4) 0.054(5) 0.035(4) 0.002(4) 0.011(3) 0.001(4)
C7 0.050(4) 0.051(5) 0.037(4) -0.001(4) 0.008(3) 0.002(4)
C8 0.052(4) 0.055(5) 0.039(4) 0.003(4) 0.012(4) 0.002(4)
C9 0.050(4) 0.055(5) 0.041(4) 0.005(4) 0.011(3) 0.002(4)
C10 0.051(4) 0.056(5) 0.042(4) 0.006(4) 0.009(3) 0.001(4)
C11 0.051(4) 0.056(5) 0.040(4) 0.005(4) 0.010(4) 0.001(4)
C12 0.049(4) 0.055(5) 0.040(4) 0.004(4) 0.014(3) 0.004(4)
C13 0.051(4) 0.053(5) 0.039(4) 0.002(4) 0.016(3) 0.002(4)
C1 0.048(8) 0.073(10) 0.046(8) 0.005(8) 0.000(6) 0.007(8)
C14 0.078(10) 0.094(12) 0.056(9) 0.006(10) 0.012(8) -0.020(9)
C21 0.053(9) 0.077(10) 0.056(9) 0.007(8) 0.000(7) 0.005(8)
C28 0.071(10) 0.082(11) 0.065(10) 0.010(9) -0.006(8) 0.006(9)
C29 0.051(5) 0.058(6) 0.037(4) 0.000(6) 0.010(4) 0.003(5)
C30 0.050(4) 0.059(5) 0.036(4) -0.001(5) 0.010(3) 0.002(5)
C31 0.048(4) 0.061(4) 0.036(3) -0.003(4) 0.010(3) 0.000(4)
C32 0.048(4) 0.064(4) 0.038(3) -0.003(4) 0.012(3) 0.002(4)
C33 0.048(4) 0.063(5) 0.037(4) 0.000(5) 0.011(3) 0.004(5)
C34 0.047(5) 0.058(5) 0.037(4) 0.000(6) 0.011(4) 0.002(5)
O1 0.065(6) 0.079(7) 0.035(4) 0.007(6) 0.005(4) -0.008(5)
O2 0.052(5) 0.066(6) 0.049(5) -0.005(6) 0.008(4) 0.008(6)
O3 0.065(6) 0.074(7) 0.047(5) -0.001(6) 0.001(4) -0.008(6)
O4 0.045(5) 0.056(5) 0.044(5) 0.001(5) 0.007(4) 0.008(5)

loop_
_atom_type_symbol
_atom_type_description
_atom_type_scat_dispersion_real
_atom_type_scat_dispersion_imag
_atom_type_scat_source
C C 0.0181 0.0091 'International Tables Vol C Tables 4.2.6.8 and 6.1.1.4'
H H 0.0000 0.0000 'International Tables Vol C Tables 4.2.6.8 and 6.1.1.4'
O O 0.0492 0.0322 'International Tables Vol C Tables 4.2.6.8 and 6.1.1.4'

loop_
_geom_angle_atom_site_label_1
_geom_angle_atom_site_label_2
_geom_angle_atom_site_label_3
_geom_angle_site_symmetry_1
_geom_angle_site_symmetry_3
_geom_angle
_geom_angle_publ_flag
C23 C22 C27 . . 120.0 ?
C23 C22 C29 . . 119.7(6) ?
C27 C22 C29 . . 120.2(6) ?
C22 C23 C24 . . 120.0 ?
C22 C23 H23 . . 120.0 ?
C24 C23 H23 . . 120.0 ?
C23 C24 C25 . . 120.0 ?
C23 C24 H24 . . 120.0 ?
C25 C24 H24 . . 120.0 ?
C26 C25 C24 . . 120.0 ?
C26 C25 O3 . . 115.6(8) ?
C24 C25 O3 . . 124.4(8) ?
C27 C26 C25 . . 120.0 ?
C27 C26 H26 . . 120.0 ?
C25 C26 H26 . . 120.0 ?
C26 C27 C22 . . 120.0 ?
C26 C27 H27 . . 120.0 ?
C22 C27 H27 . . 120.0 ?
C16 C15 C20 . . 120.0 ?
C16 C15 C29 . . 121.8(8) ?
C20 C15 C29 . . 118.2(7) ?
C17 C16 C15 . . 120.0 ?
C17 C16 H16 . . 120.0 ?
C15 C16 H16 . . 120.0 ?
C18 C17 C16 . . 120.0 ?
C18 C17 H17 . . 120.0 ?
C16 C17 H17 . . 120.0 ?
O2 C18 C17 . . 115.2(8) ?
O2 C18 C19 . . 124.8(8) ?
C17 C18 C19 . . 120.0 ?
C20 C19 C18 . . 120.0 ?
C20 C19 H19 . . 120.0 ?
C18 C19 H19 . . 120.0 ?
C19 C20 C15 . . 120.0 ?
C19 C20 H20 . . 120.0 ?
C15 C20 H20 . . 120.0 ?
O4 C2 C3 . . 114.5(7) ?
O4 C2 C7 . . 125.4(7) ?
C3 C2 C7 . . 120.0 ?
C2 C3 C4 . . 120.0 ?
C2 C3 H3 . . 120.0 ?
C4 C3 H3 . . 120.0 ?
C5 C4 C3 . . 120.0 ?
C5 C4 H4 . . 120.0 ?
C3 C4 H4 . . 120.0 ?
C4 C5 C6 . . 120.0 ?
C4 C5 C34 . . 121.6(7) ?
C6 C5 C34 . . 118.3(7) ?
C7 C6 C5 . . 120.0 ?
C7 C6 H6 . . 120.0 ?
C5 C6 H6 . . 120.0 ?
C6 C7 C2 . . 120.0 ?
C6 C7 H7 . . 120.0 ?
C2 C7 H7 . . 120.0 ?
C9 C8 C13 . . 120.0 ?
C9 C8 C34 . . 121.2(7) ?
C13 C8 C34 . . 118.4(6) ?
C8 C9 C10 . . 120.0 ?
C8 C9 H9 . . 120.0 ?
C10 C9 H9 . . 120.0 ?
C11 C10 C9 . . 120.0 ?
C11 C10 H10 . . 120.0 ?
C9 C10 H10 . . 120.0 ?
O1 C11 C10 . . 124.3(7) ?
O1 C11 C12 . . 115.7(7) ?
C10 C11 C12 . . 120.0 ?
C13 C12 C11 . . 120.0 ?
C13 C12 H12 . . 120.0 ?
C11 C12 H12 . . 120.0 ?
C12 C13 C8 . . 120.0 ?
C12 C13 H13 . . 120.0 ?
C8 C13 H13 . . 120.0 ?
O4 C1 H1A . . 109.5 ?
O4 C1 H1B . . 109.5 ?
H1A C1 H1B . . 109.5 ?
O4 C1 H1C . . 109.5 ?
H1A C1 H1C . . 109.5 ?
H1B C1 H1C . . 109.5 ?
O1 C14 H14A . . 109.5 ?
O1 C14 H14B . . 109.5 ?
H14A C14 H14B . . 109.5 ?
O1 C14 H14C . . 109.5 ?
H14A C14 H14C . . 109.5 ?
H14B C14 H14C . . 109.5 ?
O2 C21 H21A . . 109.5 ?
O2 C21 H21B . . 109.5 ?
H21A C21 H21B . . 109.5 ?
O2 C21 H21C . . 109.5 ?
H21A C21 H21C . . 109.5 ?
H21B C21 H21C . . 109.5 ?
O3 C28 H28A . . 109.5 ?
O3 C28 H28B . . 109.5 ?
H28A C28 H28B . . 109.5 ?
O3 C28 H28C . . 109.5 ?
H28A C28 H28C . . 109.5 ?
H28B C28 H28C . . 109.5 ?
C30 C29 C22 . . 120.5(4) ?
C30 C29 C15 . . 120.5(5) ?
C22 C29 C15 . . 119.0(4) ?
C31 C30 C29 . . 179.2(15) ?
C30 C31 C32 . . 179.6(17) ?
C33 C32 C31 . . 178.7(19) ?
C32 C33 C34 . . 178.3(8) ?
C33 C34 C8 . . 119.9(4) ?
C33 C34 C5 . . 118.9(5) ?
C8 C34 C5 . . 121.1(5) ?
C11 O1 C14 . . 116.9(12) ?
C18 O2 C21 . . 116.9(11) ?
C25 O3 C28 . . 118.2(11) ?
C2 O4 C1 . . 116.5(10) ?

loop_
_geom_bond_atom_site_label_1
_geom_bond_atom_site_label_2
_geom_bond_site_symmetry_2
_geom_bond_distance
_geom_bond_publ_flag
C22 C23 . 1.39 ?
C22 C27 . 1.39 ?
C22 C29 . 1.5 ?
C23 C24 . 1.39 ?
C23 H23 . 0.95 ?
C24 C25 . 1.39 ?
C24 H24 . 0.95 ?
C25 C26 . 1.39 ?
C25 O3 . 1.391(10) ?
C26 C27 . 1.39 ?
C26 H26 . 0.95 ?
C27 H27 . 0.95 ?
C15 C16 . 1.39 ?
C15 C20 . 1.39 ?
C15 C29 . 1.5 ?
C16 C17 . 1.39 ?
C16 H16 . 0.95 ?
C17 C18 . 1.39 ?
C17 H17 . 0.95 ?
C18 O2 . 1.379(10) ?
C18 C19 . 1.39 ?
C19 C20 . 1.39 ?
C19 H19 . 0.95 ?
C20 H20 . 0.95 ?
C2 O4 . 1.368(9) ?
C2 C3 . 1.39 ?
C2 C7 . 1.39 ?
C3 C4 . 1.39 ?
C3 H3 . 0.95 ?
C4 C5 . 1.39 ?
C4 H4 . 0.95 ?
C5 C6 . 1.39 ?
C5 C34 . 1.5 ?
C6 C7 . 1.39 ?
C6 H6 . 0.95 ?
C7 H7 . 0.95 ?
C8 C9 . 1.39 ?
C8 C13 . 1.39 ?
C8 C34 . 1.5 ?
C9 C10 . 1.39 ?
C9 H9 . 0.95 ?
C10 C11 . 1.39 ?
C10 H10 . 0.95 ?
C11 O1 . 1.374(10) ?
C11 C12 . 1.39 ?
C12 C13 . 1.39 ?
C12 H12 . 0.95 ?
C13 H13 . 0.95 ?
C1 O4 . 1.465(16) ?
C1 H1A . 0.98 ?
C1 H1B . 0.98 ?
C1 H1C . 0.98 ?
C14 O1 . 1.420(19) ?
C14 H14A . 0.98 ?
C14 H14B . 0.98 ?
C14 H14C . 0.98 ?
C21 O2 . 1.443(17) ?
C21 H21A . 0.98 ?
C21 H21B . 0.98 ?
C21 H21C . 0.98 ?
C28 O3 . 1.415(19) ?
C28 H28A . 0.98 ?
C28 H28B . 0.98 ?
C28 H28C . 0.98 ?
C29 C30 . 1.325(4) ?
C30 C31 . 1.2700(4) ?
C31 C32 . 1.2700(4) ?
C32 C33 . 1.2700(4) ?
C33 C34 . 1.330(4) ?

loop_
_geom_torsion_atom_site_label_1
_geom_torsion_atom_site_label_2
_geom_torsion_atom_site_label_3
_geom_torsion_atom_site_label_4
_geom_torsion_site_symmetry_1
_geom_torsion_site_symmetry_2
_geom_torsion_site_symmetry_3
_geom_torsion_site_symmetry_4
_geom_torsion
_geom_torsion_publ_flag
C27 C22 C23 C24 . . . . 0 ?
C29 C22 C23 C24 . . . . 177.5(12) ?
C22 C23 C24 C25 . . . . 0 ?
C23 C24 C25 C26 . . . . 0 ?
C23 C24 C25 O3 . . . . 178.3(12) ?
C24 C25 C26 C27 . . . . 0 ?
O3 C25 C26 C27 . . . . -178.4(11) ?
C25 C26 C27 C22 . . . . 0 ?
C23 C22 C27 C26 . . . . 0 ?
C29 C22 C27 C26 . . . . -177.5(12) ?
C20 C15 C16 C17 . . . . 0 ?
C29 C15 C16 C17 . . . . -177.4(11) ?
C15 C16 C17 C18 . . . . 0 ?
C16 C17 C18 O2 . . . . -177.4(11) ?
C16 C17 C18 C19 . . . . 0 ?
O2 C18 C19 C20 . . . . 177.1(12) ?
C17 C18 C19 C20 . . . . 0 ?
C18 C19 C20 C15 . . . . 0 ?
C16 C15 C20 C19 . . . . 0 ?
C29 C15 C20 C19 . . . . 177.5(11) ?
O4 C2 C3 C4 . . . . -178.4(10) ?
C7 C2 C3 C4 . . . . 0 ?
C2 C3 C4 C5 . . . . 0 ?
C3 C4 C5 C6 . . . . 0 ?
C3 C4 C5 C34 . . . . 176.7(12) ?
C4 C5 C6 C7 . . . . 0 ?
C34 C5 C6 C7 . . . . -176.8(12) ?
C5 C6 C7 C2 . . . . 0 ?
O4 C2 C7 C6 . . . . 178.3(11) ?
C3 C2 C7 C6 . . . . 0 ?
C13 C8 C9 C10 . . . . 0 ?
C34 C8 C9 C10 . . . . 172.1(11) ?
C8 C9 C10 C11 . . . . 0 ?
C9 C10 C11 O1 . . . . -178.4(13) ?
C9 C10 C11 C12 . . . . 0 ?
O1 C11 C12 C13 . . . . 178.5(12) ?
C10 C11 C12 C13 . . . . 0 ?
C11 C12 C13 C8 . . . . 0 ?
C9 C8 C13 C12 . . . . 0 ?
C34 C8 C13 C12 . . . . -172.3(12) ?
C23 C22 C29 C30 . . . . -30.(2) ?
C27 C22 C29 C30 . . . . 147.7(15) ?
C23 C22 C29 C15 . . . . 151.4(11) ?
C27 C22 C29 C15 . . . . -31.1(19) ?
C16 C15 C29 C30 . . . . 141.0(15) ?
C20 C15 C29 C30 . . . . -36.(2) ?
C16 C15 C29 C22 . . . . -40.1(19) ?
C20 C15 C29 C22 . . . . 142.5(12) ?
C9 C8 C34 C33 . . . . -147.5(14) ?
C13 C8 C34 C33 . . . . 25.(2) ?
C9 C8 C34 C5 . . . . 32.(2) ?
C13 C8 C34 C5 . . . . -155.5(12) ?
C4 C5 C34 C33 . . . . -146.3(14) ?
C6 C5 C34 C33 . . . . 30.(2) ?
C4 C5 C34 C8 . . . . 34.(2) ?
C6 C5 C34 C8 . . . . -149.3(12) ?
C10 C11 O1 C14 . . . . 6.(2) ?
C12 C11 O1 C14 . . . . -172.7(13) ?
C17 C18 O2 C21 . . . . -171.8(11) ?
C19 C18 O2 C21 . . . . 10.9(18) ?
C26 C25 O3 C28 . . . . -175.4(13) ?
C24 C25 O3 C28 . . . . 6.2(19) ?
C3 C2 O4 C1 . . . . 178.1(11) ?
C7 C2 O4 C1 . . . . -0.3(17) ?
